data_2021589
loop_
_publ_author_name
'Zhou, Xin-Bo'
'Zhu, Jian-Rong'
'Liu, Ji-Yong'
'Jin, Zhi-Ping'
'Tang, Fei-Yu'
'Hu, Xiu-Rong'

_publ_section_title
;
 Crystal structures and properties of two hydrated conglomerate forms of
 the heart-rate-lowering agent ivabradine hydrochloride
;
_journal_coeditor_code QF3025
_journal_issue 5
_journal_name_full 'Acta Crystallographica Section C'
_journal_page_first 545
_journal_page_last 553
_journal_paper_doi 10.1107/S2053229619004819
_journal_volume 75
_journal_year 2019
_chemical_absolute_configuration rd
_chemical_formula_iupac 'C27 H37 N2 O5 +, Cl -, 4H2 O'
_chemical_formula_moiety 'C27 H37 N2 O5 +, Cl -, 4(H2 O)'
_chemical_formula_sum 'C27 H45 Cl N2 O9'
_chemical_formula_weight 577.10
_chemical_name_common
;
Ivabradine hydrochloride tetrahydrate
;
_chemical_name_systematic
;[3-(7,8-Dimethoxy-2-oxo-2,3,4,5-tetrahydro-1<i>H</i>-3-benzazepin-3-yl)propyl]{[3,4-dimethoxybicyclo[4.2.0]octa-1(6),2,4-trien-7-yl]methyl}methylazanium
tetrahydrate
;
_space_group_crystal_system orthorhombic
_space_group_IT_number 19
_space_group_name_Hall 'P 2ac 2ab'
_space_group_name_H-M_alt 'P 21 21 21'
_symmetry_space_group_name_Hall 'P 2ac 2ab'
_symmetry_space_group_name_H-M 'P 21 21 21'
_atom_sites_solution_hydrogens mixed
_atom_sites_solution_primary dual
_audit_creation_method
;
Olex2 1.2
(compiled 2018.05.29 svn.r3508 for OlexSys, GUI svn.r5506)
;
_cell_angle_alpha 90
_cell_angle_beta 90
_cell_angle_gamma 90
_cell_formula_units_Z 8
_cell_length_a 8.6747(2)
_cell_length_b 18.2437(5)
_cell_length_c 38.6507(9)
_cell_measurement_reflns_used 32894
_cell_measurement_temperature 296.0(10)
_cell_measurement_theta_max 27.5
_cell_measurement_theta_min 3.0
_cell_volume 6116.8(3)
_computing_cell_refinement
;
CrysAlis PRO (Agilent, 2009)
;
_computing_data_collection
;
CrysAlis PRO (Agilent, 2009)
;
_computing_data_reduction
;
CrysAlis PRO (Agilent, 2009)
;
_computing_molecular_graphics
;
ORTEP-3 for Windows (Farrugia, 2012) and
DIAMOND (Brandenburg & Putz, 2005)
;
_computing_publication_material
;
OLEX2 (Dolomanov <i>et al.</i>,  2009)
;
_computing_structure_refinement
;
SHELXL (Sheldrick, 2015b)
;
_computing_structure_solution
;
SHELXT2018 (Sheldrick, 2015a)
;
_diffrn_ambient_temperature 296(2)
_diffrn_detector_area_resol_mean 10.00
_diffrn_measured_fraction_theta_full 0.997
_diffrn_measured_fraction_theta_max 0.995
_diffrn_measurement_device_type
;
Oxford Diffraction Xcalibur Atlas Gemini ultra
;
_diffrn_measurement_method '\w scans'
_diffrn_radiation_type MoK\a
_diffrn_radiation_wavelength 0.71073
_diffrn_reflns_av_R_equivalents 0.0576
_diffrn_reflns_av_unetI/netI 0.0603
_diffrn_reflns_limit_h_max 10
_diffrn_reflns_limit_h_min -11
_diffrn_reflns_limit_k_max 23
_diffrn_reflns_limit_k_min -23
_diffrn_reflns_limit_l_max 50
_diffrn_reflns_limit_l_min -50
_diffrn_reflns_number 55596
_diffrn_reflns_theta_full 25.242
_diffrn_reflns_theta_max 27.459
_diffrn_reflns_theta_min 3.043
_diffrn_source 'fine-focus sealed tube'
_exptl_absorpt_coefficient_mu 0.176
_exptl_absorpt_correction_T_max 0.9826
_exptl_absorpt_correction_T_min 0.9490
_exptl_absorpt_correction_type multi-scan
_exptl_absorpt_process_details
;
(ABSCOR; Higashi, 1995)
;
_exptl_crystal_colour colourless
_exptl_crystal_density_diffrn 1.253
_exptl_crystal_description needle
_exptl_crystal_F_000 2480
_exptl_crystal_size_max 0.3
_exptl_crystal_size_mid 0.12
_exptl_crystal_size_min 0.1
_refine_diff_density_max 0.168
_refine_diff_density_min -0.195
_refine_ls_abs_structure_details
;
Flack <i>x</i> determined using 2366 quotients [(I+)-(I-)]/[(I+)+(I-)]
(Parsons <i>et al.</i>,  2013)
;
_refine_ls_abs_structure_Flack -0.01(3)
_refine_ls_extinction_method none
_refine_ls_goodness_of_fit_ref 0.956
_refine_ls_hydrogen_treatment mixed
_refine_ls_matrix_type full
_refine_ls_number_parameters 715
_refine_ls_number_reflns 13936
_refine_ls_number_restraints 7
_refine_ls_restrained_S_all 0.956
_refine_ls_R_factor_all 0.1133
_refine_ls_R_factor_gt 0.0427
_refine_ls_shift/su_max 0.001
_refine_ls_shift/su_mean 0.000
_refine_ls_structure_factor_coef Fsqd
_refine_ls_weighting_details 'w=1/[\s^2^(Fo^2^)+(0.0468P)^2^] where P=(Fo^2^+2Fc^2^)/3'
_refine_ls_weighting_scheme calc
_refine_ls_wR_factor_gt 0.0861
_refine_ls_wR_factor_ref 0.1060
_reflns_number_gt 7143
_reflns_number_total 13936
_reflns_threshold_expression 'I > 2\s(I)'
_cod_data_source_file qf3025sup1.cif
_cod_data_source_block i-518
_cod_depositor_comments 'Adding full bibliography for 2021588--2021589.cif.'
_cod_database_code 2021589
_cod_database_fobs_code 2021589
_shelx_space_group_comment
;
The symmetry employed for this shelxl refinement is uniquely defined
by the following loop, which should always be used as a source of
symmetry information in preference to the above space-group names.
They are only intended as comments.
;
_shelx_estimated_absorpt_t_min 0.949
_shelx_estimated_absorpt_t_max 0.983

loop_
_space_group_symop_operation_xyz
'x, y, z'
'-x+1/2, -y, z+1/2'
'x+1/2, -y+1/2, -z'
'-x, y+1/2, -z+1/2'

loop_
_atom_site_type_symbol
_atom_site_label
_atom_site_fract_x
_atom_site_fract_y
_atom_site_fract_z
_atom_site_U_iso_or_equiv
_atom_site_adp_type
_atom_site_calc_flag
_atom_site_occupancy
Cl Cl1 0.61033(12) 0.47173(6) 0.42178(4) 0.0999(4) Uani d 1
Cl Cl2 0.41813(13) 0.54721(6) 0.57885(4) 0.0947(4) Uani d 1
O O1A 0.6412(3) 0.87639(14) 0.28869(7) 0.0726(7) Uani d 1
O O2A 0.8773(3) 0.82923(15) 0.32083(7) 0.0730(8) Uani d 1
O O3A -0.0837(3) 0.62870(14) 0.40461(6) 0.0687(7) Uani d 1
O O4A 0.2588(3) 0.64185(15) 0.26145(7) 0.0714(8) Uani d 1
O O5A 0.4908(3) 0.56182(14) 0.27999(6) 0.0633(7) Uani d 1
N N1A 0.4527(3) 0.61379(15) 0.44549(7) 0.0484(7) Uani d 1
H H1A 0.494933 0.567889 0.436337 0.058 Uiso calc 1
N N2A 0.0208(3) 0.51664(14) 0.41408(7) 0.0460(7) Uani d 1
O O11 0.4198(3) 0.77188(13) 0.54417(6) 0.0711(7) Uani d 1
H H11E 0.405754 0.805026 0.558228 0.107 Uiso d 1
H H11F 0.424524 0.790075 0.524778 0.107 Uiso d 1
O O12 0.6567(3) 0.67652(16) 0.56147(7) 0.0862(9) Uani d 1
H H12G 0.599853 0.706064 0.551551 0.129 Uiso d 1
H H12H 0.607573 0.638894 0.565841 0.129 Uiso d 1
O O13 0.4072(3) 0.83916(17) 0.48195(8) 0.0946(9) Uani d 1
H H13E 0.489317 0.832257 0.471817 0.142 Uiso d 1
H H13F 0.335687 0.832017 0.468407 0.142 Uiso d 1
O O14 0.2006(3) 0.66100(18) 0.54256(9) 0.1008(11) Uani d 1
H H14E 0.260926 0.695366 0.540569 0.151 Uiso d 1
H H14F 0.237546 0.621666 0.548639 0.151 Uiso d 1
C C1A 0.4913(4) 0.66664(18) 0.38552(8) 0.0482(8) Uani d 1
H H1AA 0.508186 0.616084 0.377837 0.058 Uiso calc 1
C C2A 0.3433(4) 0.70032(18) 0.36840(9) 0.0532(9) Uani d 1
H H2AA 0.283207 0.665711 0.354944 0.064 Uiso calc 1
H H2AB 0.278691 0.727959 0.384189 0.064 Uiso calc 1
C C3A 0.4532(4) 0.74717(18) 0.34703(8) 0.0468(8) Uani d 1
C C4A 0.4622(4) 0.79966(19) 0.32122(9) 0.0523(9) Uani d 1
H H4A 0.374999 0.816732 0.309783 0.063 Uiso calc 1
C C5A 0.6085(4) 0.82530(19) 0.31340(9) 0.0522(9) Uani d 1
C C6A 0.7391(4) 0.79873(19) 0.33130(10) 0.0514(9) Uani d 1
C C7A 0.7275(4) 0.74544(19) 0.35628(9) 0.0528(9) Uani d 1
H H7A 0.813524 0.727194 0.367766 0.063 Uiso calc 1
C C8A 0.5805(4) 0.72059(17) 0.36329(8) 0.0469(8) Uani d 1
C C9A 0.5153(5) 0.9042(3) 0.26888(11) 0.0855(13) Uani d 1
H H9AA 0.469044 0.864922 0.256007 0.128 Uiso calc 1
H H9AB 0.552151 0.940991 0.253180 0.128 Uiso calc 1
H H9AC 0.440109 0.925294 0.284130 0.128 Uiso calc 1
C C10A 1.0098(4) 0.8103(2) 0.34018(11) 0.0762(12) Uani d 1
H H10A 0.994031 0.822906 0.364033 0.114 Uiso calc 1
H H10B 1.097317 0.836510 0.331375 0.114 Uiso calc 1
H H10C 1.027962 0.758518 0.338275 0.114 Uiso calc 1
C C11A 0.5187(4) 0.67440(18) 0.42392(8) 0.0521(8) Uani d 1
H H11A 0.628879 0.676779 0.428003 0.063 Uiso calc 1
H H11B 0.474422 0.720468 0.431573 0.063 Uiso calc 1
C C12A 0.5068(5) 0.6199(2) 0.48184(9) 0.0769(12) Uani d 1
H H12A 0.617441 0.620681 0.482268 0.115 Uiso calc 1
H H12B 0.470185 0.578637 0.494877 0.115 Uiso calc 1
H H12C 0.467736 0.664320 0.491854 0.115 Uiso calc 1
C C13A 0.2807(4) 0.60841(19) 0.44244(9) 0.0508(9) Uani d 1
H H13A 0.252891 0.606920 0.418140 0.061 Uiso calc 1
H H13B 0.234595 0.651989 0.452416 0.061 Uiso calc 1
C C14A 0.2152(4) 0.54150(19) 0.46028(9) 0.0510(9) Uani d 1
H H14A 0.224230 0.547491 0.485133 0.061 Uiso calc 1
H H14B 0.274665 0.498691 0.453684 0.061 Uiso calc 1
C C15A 0.0461(4) 0.52925(19) 0.45085(8) 0.0493(9) Uani d 1
H H15A 0.007660 0.487367 0.463688 0.059 Uiso calc 1
H H15B -0.013045 0.571796 0.457954 0.059 Uiso calc 1
C C16A -0.0463(4) 0.5673(2) 0.39390(9) 0.0509(9) Uani d 1
C C17A -0.0683(4) 0.5484(2) 0.35611(9) 0.0576(9) Uani d 1
H H17A -0.135538 0.584540 0.345571 0.069 Uiso calc 1
H H17B -0.118703 0.501046 0.354373 0.069 Uiso calc 1
C C18A 0.0828(4) 0.54584(17) 0.33620(8) 0.0464(8) Uani d 1
C C19A 0.0985(4) 0.59186(18) 0.30734(9) 0.0539(9) Uani d 1
H H19A 0.014457 0.619862 0.300364 0.065 Uiso calc 1
C C20A 0.2328(4) 0.59693(19) 0.28917(9) 0.0517(9) Uani d 1
C C21A 0.3583(4) 0.55391(19) 0.29940(9) 0.0496(8) Uani d 1
C C22A 0.3446(4) 0.50895(18) 0.32752(9) 0.0493(8) Uani d 1
H H22A 0.429319 0.481235 0.334350 0.059 Uiso calc 1
C C23A 0.2074(4) 0.50325(17) 0.34638(9) 0.0463(8) Uani d 1
C C24A 0.2106(4) 0.45134(18) 0.37689(8) 0.0502(9) Uani d 1
H H24A 0.295999 0.465591 0.391645 0.060 Uiso calc 1
H H24B 0.233506 0.402711 0.368140 0.060 Uiso calc 1
C C25A 0.0682(4) 0.44566(18) 0.39935(9) 0.0520(9) Uani d 1
H H25A -0.015842 0.426031 0.385641 0.062 Uiso calc 1
H H25B 0.088250 0.411556 0.418075 0.062 Uiso calc 1
C C26A 0.1473(6) 0.6973(3) 0.25430(10) 0.0860(14) Uani d 1
H H26A 0.053558 0.674796 0.246424 0.129 Uiso calc 1
H H26B 0.186066 0.729467 0.236691 0.129 Uiso calc 1
H H26C 0.127139 0.724815 0.274972 0.129 Uiso calc 1
C C27A 0.6277(4) 0.5313(3) 0.29376(11) 0.0814(13) Uani d 1
H H27A 0.643912 0.549626 0.316751 0.122 Uiso calc 1
H H27B 0.713531 0.544581 0.279398 0.122 Uiso calc 1
H H27C 0.618509 0.478839 0.294475 0.122 Uiso calc 1
O O1B 0.3760(3) 0.12954(15) 0.71476(7) 0.0744(8) Uani d 1
O O2B 0.1448(3) 0.16137(15) 0.67729(7) 0.0751(8) Uani d 1
O O3B 1.0957(3) 0.36746(16) 0.59195(7) 0.0764(8) Uani d 1
O O4B 0.7429(3) 0.35039(15) 0.73160(7) 0.0751(8) Uani d 1
O O5B 0.5245(3) 0.43911(16) 0.71391(6) 0.0712(7) Uani d 1
N N1B 0.5606(3) 0.40080(15) 0.56155(7) 0.0514(7) Uani d 1
H H1B 0.529400 0.452275 0.563429 0.062 Uiso calc 1
N N2B 1.0089(3) 0.48330(16) 0.58399(7) 0.0533(7) Uani d 1
C C1B 0.5426(4) 0.28530(18) 0.59855(9) 0.0514(8) Uani d 1
H H1BA 0.549202 0.257125 0.577017 0.062 Uiso calc 1
C C2B 0.6853(4) 0.2711(2) 0.62305(10) 0.0601(10) Uani d 1
H H2BA 0.763593 0.239450 0.613159 0.072 Uiso calc 1
H H2BB 0.730221 0.315214 0.632749 0.072 Uiso calc 1
C C3B 0.5737(4) 0.23229(18) 0.64690(9) 0.0513(9) Uani d 1
C C4B 0.5585(4) 0.1929(2) 0.67748(10) 0.0586(10) Uani d 1
H H4B 0.642867 0.182951 0.691552 0.070 Uiso calc 1
C C5B 0.4114(4) 0.1693(2) 0.68604(9) 0.0552(9) Uani d 1
C C6B 0.2837(4) 0.1852(2) 0.66471(10) 0.0559(10) Uani d 1
C C7B 0.3010(4) 0.22418(19) 0.63406(10) 0.0579(10) Uani d 1
H H7B 0.217750 0.235048 0.619794 0.069 Uiso calc 1
C C8B 0.4495(4) 0.24577(17) 0.62607(9) 0.0495(8) Uani d 1
C C9B 0.4984(6) 0.1051(3) 0.73629(11) 0.0959(15) Uani d 1
H H9BA 0.568193 0.075598 0.722980 0.144 Uiso calc 1
H H9BB 0.457157 0.076511 0.754978 0.144 Uiso calc 1
H H9BC 0.552393 0.146709 0.745472 0.144 Uiso calc 1
C C10B 0.0120(4) 0.1801(2) 0.65774(12) 0.0793(13) Uani d 1
H H10D 0.007358 0.232374 0.654962 0.119 Uiso calc 1
H H10E -0.078600 0.163469 0.669629 0.119 Uiso calc 1
H H10F 0.017549 0.157241 0.635412 0.119 Uiso calc 1
C C11B 0.4912(4) 0.36233(18) 0.59245(9) 0.0541(9) Uani d 1
H H11C 0.514882 0.390849 0.612960 0.065 Uiso calc 1
H H11D 0.380018 0.362270 0.589779 0.065 Uiso calc 1
C C12B 0.4965(4) 0.3740(2) 0.52816(10) 0.0784(12) Uani d 1
H H12D 0.540182 0.401654 0.509442 0.118 Uiso calc 1
H H12E 0.386579 0.379899 0.528182 0.118 Uiso calc 1
H H12F 0.521532 0.323072 0.525311 0.118 Uiso calc 1
C C13B 0.7332(3) 0.4006(2) 0.56251(10) 0.0548(9) Uani d 1
H H13C 0.770711 0.353707 0.554222 0.066 Uiso calc 1
H H13D 0.767412 0.406491 0.586243 0.066 Uiso calc 1
C C14B 0.8021(4) 0.4617(2) 0.54045(9) 0.0538(9) Uani d 1
H H14C 0.748975 0.507283 0.545358 0.065 Uiso calc 1
H H14D 0.786891 0.450270 0.516172 0.065 Uiso calc 1
C C15B 0.9743(4) 0.4712(2) 0.54755(9) 0.0580(10) Uani d 1
H H15C 1.028550 0.427823 0.539711 0.070 Uiso calc 1
H H15D 1.012172 0.512583 0.534251 0.070 Uiso calc 1
C C16B 1.0673(4) 0.4291(2) 0.60334(10) 0.0595(10) Uani d 1
C C17B 1.0917(4) 0.4453(2) 0.64106(10) 0.0662(10) Uani d 1
H H17C 1.145424 0.491670 0.643489 0.079 Uiso calc 1
H H17D 1.155591 0.407332 0.651212 0.079 Uiso calc 1
C C18B 0.9387(4) 0.4490(2) 0.66026(9) 0.0523(9) Uani d 1
C C19B 0.9156(4) 0.4003(2) 0.68770(9) 0.0574(10) Uani d 1
H H19B 0.995249 0.369152 0.694283 0.069 Uiso calc 1
C C20B 0.7781(4) 0.3975(2) 0.70511(10) 0.0595(10) Uani d 1
C C21B 0.6580(4) 0.4447(2) 0.69532(9) 0.0575(9) Uani d 1
C C22B 0.6808(4) 0.49246(19) 0.66838(9) 0.0528(9) Uani d 1
H H22B 0.600455 0.523181 0.661788 0.063 Uiso calc 1
C C23B 0.8210(4) 0.49658(18) 0.65047(9) 0.0505(9) Uani d 1
C C24B 0.8290(4) 0.55344(19) 0.62200(9) 0.0575(10) Uani d 1
H H24C 0.818543 0.601387 0.632590 0.069 Uiso calc 1
H H24D 0.740435 0.546470 0.607043 0.069 Uiso calc 1
C C25B 0.9723(4) 0.5545(2) 0.59941(10) 0.0613(10) Uani d 1
H H25C 0.957716 0.590060 0.581026 0.074 Uiso calc 1
H H25D 1.059261 0.570564 0.613254 0.074 Uiso calc 1
C C26B 0.8556(6) 0.2969(2) 0.74068(12) 0.0859(14) Uani d 1
H H26D 0.877188 0.266552 0.720979 0.129 Uiso calc 1
H H26E 0.817171 0.267096 0.759236 0.129 Uiso calc 1
H H26F 0.948483 0.321066 0.747941 0.129 Uiso calc 1
C C27B 0.3919(5) 0.4730(3) 0.70011(11) 0.0889(14) Uani d 1
H H27D 0.407427 0.525072 0.699187 0.133 Uiso calc 1
H H27E 0.304732 0.462300 0.714548 0.133 Uiso calc 1
H H27F 0.373331 0.454714 0.677195 0.133 Uiso calc 1
O O21 0.3803(3) 0.34166(16) 0.44309(8) 0.0894(9) Uani d 1
H H21A 0.422732 0.380904 0.438318 0.134 Uiso d 1
H H21B 0.443922 0.309654 0.447308 0.134 Uiso d 1
O O22 0.1170(3) 0.33620(18) 0.48238(7) 0.1011(10) Uani d 1
H H22C 0.179640 0.328082 0.466867 0.152 Uiso d 1
H H22D 0.032450 0.340492 0.473217 0.152 Uiso d 1
O O23 0.1092(4) 0.26197(14) 0.54282(7) 0.0865(9) Uani d 1
H H23A 0.097206 0.285699 0.525003 0.130 Uiso d 1
H H23B 0.089296 0.294689 0.556703 0.130 Uiso d 1
O O24 -0.1792(4) 0.3540(2) 0.45942(9) 0.0974(10) Uani d 1
H H24E -0.225043 0.378122 0.444680 0.18(3) Uiso d 1
H H24F -0.205023 0.310652 0.459940 0.18(4) Uiso d 1

loop_
_atom_site_aniso_label
_atom_site_aniso_U_11
_atom_site_aniso_U_22
_atom_site_aniso_U_33
_atom_site_aniso_U_12
_atom_site_aniso_U_13
_atom_site_aniso_U_23
Cl1 0.0587(6) 0.0590(6) 0.1819(13) 0.0061(5) 0.0032(7) 0.0043(7)
Cl2 0.0665(6) 0.0591(6) 0.1585(12) 0.0101(5) 0.0028(7) 0.0132(7)
O1A 0.0695(17) 0.0770(18) 0.0713(17) 0.0007(15) -0.0032(15) 0.0328(15)
O2A 0.0505(15) 0.0872(19) 0.0811(19) -0.0057(15) 0.0023(14) 0.0243(16)
O3A 0.0811(18) 0.0557(15) 0.0692(17) 0.0203(15) -0.0093(15) -0.0041(14)
O4A 0.0798(18) 0.0730(18) 0.0615(16) -0.0025(15) -0.0141(14) 0.0251(14)
O5A 0.0599(15) 0.0744(18) 0.0555(15) -0.0020(14) -0.0021(13) 0.0102(13)
N1A 0.0468(15) 0.0479(16) 0.0506(16) -0.0084(13) -0.0064(14) 0.0037(14)
N2A 0.0444(15) 0.0428(15) 0.0508(17) -0.0011(13) -0.0027(14) -0.0002(14)
O11 0.0883(19) 0.0548(15) 0.0704(17) 0.0001(15) 0.0044(16) 0.0011(13)
O12 0.0722(17) 0.090(2) 0.096(2) 0.0041(16) -0.0032(17) 0.0143(17)
O13 0.0728(18) 0.120(2) 0.091(2) 0.0044(19) 0.0002(17) 0.0185(19)
O14 0.0699(18) 0.086(2) 0.147(3) 0.0026(17) -0.0136(19) 0.026(2)
C1A 0.0527(19) 0.0412(18) 0.0508(19) -0.0012(16) -0.0016(16) -0.0002(16)
C2A 0.0468(18) 0.054(2) 0.059(2) -0.0089(17) -0.0047(17) -0.0004(18)
C3A 0.0415(18) 0.050(2) 0.049(2) -0.0031(16) 0.0028(16) -0.0022(17)
C4A 0.050(2) 0.057(2) 0.050(2) 0.0067(18) -0.0065(18) 0.0034(18)
C5A 0.059(2) 0.049(2) 0.049(2) 0.0018(19) 0.0017(18) 0.0086(18)
C6A 0.0463(19) 0.052(2) 0.056(2) -0.0013(17) 0.0029(17) 0.0066(18)
C7A 0.0464(19) 0.057(2) 0.055(2) 0.0062(17) -0.0011(17) 0.0148(18)
C8A 0.0485(19) 0.0432(18) 0.0490(19) -0.0036(16) -0.0020(17) 0.0053(16)
C9A 0.093(3) 0.087(3) 0.076(3) 0.012(3) -0.014(3) 0.036(2)
C10A 0.045(2) 0.089(3) 0.094(3) -0.007(2) -0.004(2) 0.010(3)
C11A 0.0492(18) 0.051(2) 0.056(2) -0.0135(16) -0.0038(17) 0.0060(17)
C12A 0.078(3) 0.104(3) 0.049(2) -0.019(3) -0.018(2) 0.007(2)
C13A 0.0443(18) 0.052(2) 0.056(2) -0.0051(16) -0.0041(17) 0.0052(18)
C14A 0.0496(19) 0.053(2) 0.051(2) -0.0030(17) -0.0044(17) 0.0056(17)
C15A 0.0456(18) 0.052(2) 0.050(2) -0.0047(16) 0.0060(17) 0.0067(17)
C16A 0.0393(18) 0.053(2) 0.061(2) -0.0020(17) -0.0046(17) -0.0019(19)
C17A 0.053(2) 0.059(2) 0.061(2) -0.0013(18) -0.0159(19) -0.0007(19)
C18A 0.0433(18) 0.0459(18) 0.050(2) -0.0043(16) -0.0123(16) -0.0047(17)
C19A 0.054(2) 0.050(2) 0.058(2) -0.0010(18) -0.0229(19) 0.0032(18)
C20A 0.062(2) 0.048(2) 0.045(2) -0.0089(19) -0.0171(19) 0.0062(17)
C21A 0.053(2) 0.049(2) 0.047(2) -0.0044(18) -0.0023(18) 0.0014(18)
C22A 0.0505(19) 0.045(2) 0.052(2) 0.0010(16) -0.0091(18) -0.0031(18)
C23A 0.0498(19) 0.0399(18) 0.049(2) -0.0003(16) -0.0087(17) 0.0006(16)
C24A 0.058(2) 0.0401(18) 0.052(2) 0.0038(17) -0.0012(17) 0.0016(17)
C25A 0.055(2) 0.0422(19) 0.058(2) -0.0021(17) -0.0037(18) 0.0020(17)
C26A 0.110(4) 0.071(3) 0.077(3) 0.012(3) -0.016(3) 0.023(2)
C27A 0.051(2) 0.121(4) 0.072(3) -0.003(3) -0.004(2) 0.017(3)
O1B 0.0738(18) 0.091(2) 0.0583(16) 0.0002(16) -0.0055(15) 0.0222(16)
O2B 0.0514(15) 0.088(2) 0.0860(19) -0.0096(15) -0.0033(14) 0.0244(16)
O3B 0.0670(17) 0.0774(19) 0.085(2) 0.0206(16) -0.0020(16) -0.0048(16)
O4B 0.0831(19) 0.0733(18) 0.0690(18) -0.0031(16) -0.0130(15) 0.0238(16)
O5B 0.0617(16) 0.089(2) 0.0634(16) 0.0041(15) 0.0027(14) 0.0136(15)
N1B 0.0456(16) 0.0486(16) 0.0600(18) -0.0038(14) -0.0078(14) 0.0046(14)
N2B 0.0450(15) 0.0594(18) 0.0555(18) -0.0052(14) 0.0004(14) 0.0053(16)
C1B 0.0498(19) 0.048(2) 0.057(2) -0.0002(16) -0.0035(18) 0.0019(17)
C2B 0.0444(19) 0.061(2) 0.075(3) 0.0059(17) -0.0026(19) 0.002(2)
C3B 0.0458(19) 0.051(2) 0.057(2) 0.0056(17) -0.0029(18) -0.0021(18)
C4B 0.053(2) 0.068(2) 0.054(2) 0.010(2) -0.0091(19) -0.002(2)
C5B 0.059(2) 0.058(2) 0.049(2) 0.004(2) -0.0015(18) -0.0013(19)
C6B 0.0430(19) 0.058(2) 0.066(3) -0.0057(18) -0.0054(19) 0.004(2)
C7B 0.049(2) 0.060(2) 0.064(2) -0.0048(18) -0.0102(19) 0.008(2)
C8B 0.049(2) 0.0405(18) 0.059(2) -0.0024(16) -0.0079(18) 0.0006(17)
C9B 0.104(3) 0.119(4) 0.065(3) 0.018(3) -0.011(3) 0.030(3)
C10B 0.051(2) 0.084(3) 0.103(3) -0.011(2) -0.004(2) 0.008(3)
C11B 0.0442(18) 0.051(2) 0.067(2) -0.0025(16) 0.0034(18) 0.0058(18)
C12B 0.071(3) 0.096(3) 0.069(3) -0.020(2) -0.020(2) 0.004(2)
C13B 0.0425(19) 0.055(2) 0.067(2) 0.0007(17) -0.0068(17) 0.0014(19)
C14B 0.052(2) 0.061(2) 0.049(2) -0.0032(18) 0.0019(17) 0.0037(18)
C15B 0.051(2) 0.069(3) 0.055(2) -0.0053(19) 0.0054(18) 0.003(2)
C16B 0.0382(19) 0.070(3) 0.070(3) 0.0006(19) 0.0002(19) 0.005(2)
C17B 0.047(2) 0.079(3) 0.072(3) -0.002(2) -0.0168(19) 0.003(2)
C18B 0.0479(19) 0.057(2) 0.052(2) -0.0023(18) -0.0118(18) -0.0020(19)
C19B 0.055(2) 0.058(2) 0.059(2) -0.002(2) -0.020(2) 0.0044(19)
C20B 0.068(2) 0.054(2) 0.057(2) -0.004(2) -0.018(2) 0.008(2)
C21B 0.060(2) 0.063(2) 0.050(2) -0.006(2) -0.0099(19) -0.002(2)
C22B 0.053(2) 0.057(2) 0.048(2) 0.0048(18) -0.0073(17) 0.0030(18)
C23B 0.059(2) 0.047(2) 0.046(2) -0.0049(17) -0.0069(18) -0.0031(17)
C24B 0.070(2) 0.048(2) 0.055(2) 0.0001(18) -0.0016(19) 0.0024(18)
C25B 0.066(2) 0.055(2) 0.063(2) -0.013(2) -0.004(2) 0.0021(19)
C26B 0.102(3) 0.069(3) 0.087(3) 0.000(3) -0.025(3) 0.024(3)
C27B 0.055(2) 0.129(4) 0.083(3) -0.002(3) -0.013(2) 0.018(3)
O21 0.0700(18) 0.087(2) 0.111(2) 0.0013(16) -0.0024(17) 0.0170(18)
O22 0.0787(19) 0.137(3) 0.087(2) 0.010(2) 0.0001(17) 0.032(2)
O23 0.113(2) 0.0636(17) 0.0832(19) 0.0014(17) 0.0038(18) 0.0093(14)
O24 0.080(2) 0.101(3) 0.112(3) -0.0048(19) -0.016(2) 0.015(2)

loop_
_atom_type_symbol
_atom_type_description
_atom_type_scat_dispersion_real
_atom_type_scat_dispersion_imag
_atom_type_scat_source
C C 0.0033 0.0016 'International Tables Vol C Tables 4.2.6.8 and 6.1.1.4'
H H 0.0000 0.0000 'International Tables Vol C Tables 4.2.6.8 and 6.1.1.4'
Cl Cl 0.1484 0.1585 'International Tables Vol C Tables 4.2.6.8 and 6.1.1.4'
N N 0.0061 0.0033 'International Tables Vol C Tables 4.2.6.8 and 6.1.1.4'
O O 0.0106 0.0060 'International Tables Vol C Tables 4.2.6.8 and 6.1.1.4'

loop_
_geom_angle_atom_site_label_1
_geom_angle_atom_site_label_2
_geom_angle_atom_site_label_3
_geom_angle
C5A O1A C9A 117.4(3)
C6A O2A C10A 116.8(3)
C20A O4A C26A 117.7(3)
C21A O5A C27A 116.9(3)
C11A N1A H1A 106.7
C11A N1A C13A 112.6(3)
C12A N1A H1A 106.7
C12A N1A C11A 110.5(3)
C12A N1A C13A 113.2(3)
C13A N1A H1A 106.7
C15A N2A C25A 118.3(3)
C16A N2A C15A 121.6(3)
C16A N2A C25A 120.1(3)
H11E O11 H11F 108.3
H12G O12 H12H 109.3
H13E O13 H13F 109.0
H14E O14 H14F 116.5
C2A C1A H1AA 111.3
C8A C1A H1AA 111.3
C8A C1A C2A 85.7(2)
C11A C1A H1AA 111.3
C11A C1A C2A 120.4(3)
C11A C1A C8A 114.6(3)
C1A C2A H2AA 114.3
C1A C2A H2AB 114.3
H2AA C2A H2AB 111.4
C3A C2A C1A 86.3(2)
C3A C2A H2AA 114.3
C3A C2A H2AB 114.3
C4A C3A C2A 144.4(3)
C8A C3A C2A 93.3(3)
C8A C3A C4A 122.3(3)
C3A C4A H4A 121.9
C3A C4A C5A 116.2(3)
C5A C4A H4A 121.9
O1A C5A C4A 125.0(3)
O1A C5A C6A 114.2(3)
C4A C5A C6A 120.8(3)
O2A C6A C5A 114.4(3)
C7A C6A O2A 123.7(3)
C7A C6A C5A 121.9(3)
C6A C7A H7A 122.0
C6A C7A C8A 116.0(3)
C8A C7A H7A 122.0
C3A C8A C1A 94.6(3)
C3A C8A C7A 122.8(3)
C7A C8A C1A 142.6(3)
O1A C9A H9AA 109.5
O1A C9A H9AB 109.5
O1A C9A H9AC 109.5
H9AA C9A H9AB 109.5
H9AA C9A H9AC 109.5
H9AB C9A H9AC 109.5
O2A C10A H10A 109.5
O2A C10A H10B 109.5
O2A C10A H10C 109.5
H10A C10A H10B 109.5
H10A C10A H10C 109.5
H10B C10A H10C 109.5
N1A C11A C1A 114.7(3)
N1A C11A H11A 108.6
N1A C11A H11B 108.6
C1A C11A H11A 108.6
C1A C11A H11B 108.6
H11A C11A H11B 107.6
N1A C12A H12A 109.5
N1A C12A H12B 109.5
N1A C12A H12C 109.5
H12A C12A H12B 109.5
H12A C12A H12C 109.5
H12B C12A H12C 109.5
N1A C13A H13A 109.0
N1A C13A H13B 109.0
N1A C13A C14A 113.0(3)
H13A C13A H13B 107.8
C14A C13A H13A 109.0
C14A C13A H13B 109.0
C13A C14A H14A 109.3
C13A C14A H14B 109.3
C13A C14A C15A 111.7(3)
H14A C14A H14B 107.9
C15A C14A H14A 109.3
C15A C14A H14B 109.3
N2A C15A C14A 113.6(3)
N2A C15A H15A 108.8
N2A C15A H15B 108.8
C14A C15A H15A 108.8
C14A C15A H15B 108.8
H15A C15A H15B 107.7
O3A C16A N2A 122.9(3)
O3A C16A C17A 119.7(3)
N2A C16A C17A 117.3(3)
C16A C17A H17A 109.0
C16A C17A H17B 109.0
C16A C17A C18A 112.7(3)
H17A C17A H17B 107.8
C18A C17A H17A 109.0
C18A C17A H17B 109.0
C19A C18A C17A 117.9(3)
C23A C18A C17A 123.0(3)
C23A C18A C19A 119.0(3)
C18A C19A H19A 118.9
C20A C19A C18A 122.2(3)
C20A C19A H19A 118.9
O4A C20A C21A 115.4(3)
C19A C20A O4A 125.8(3)
C19A C20A C21A 118.8(3)
O5A C21A C20A 115.8(3)
C22A C21A O5A 124.6(3)
C22A C21A C20A 119.6(3)
C21A C22A H22A 118.9
C21A C22A C23A 122.2(3)
C23A C22A H22A 118.9
C18A C23A C22A 118.2(3)
C18A C23A C24A 125.8(3)
C22A C23A C24A 115.9(3)
C23A C24A H24A 107.7
C23A C24A H24B 107.7
C23A C24A C25A 118.4(3)
H24A C24A H24B 107.1
C25A C24A H24A 107.7
C25A C24A H24B 107.7
N2A C25A C24A 112.9(3)
N2A C25A H25A 109.0
N2A C25A H25B 109.0
C24A C25A H25A 109.0
C24A C25A H25B 109.0
H25A C25A H25B 107.8
O4A C26A H26A 109.5
O4A C26A H26B 109.5
O4A C26A H26C 109.5
H26A C26A H26B 109.5
H26A C26A H26C 109.5
H26B C26A H26C 109.5
O5A C27A H27A 109.5
O5A C27A H27B 109.5
O5A C27A H27C 109.5
H27A C27A H27B 109.5
H27A C27A H27C 109.5
H27B C27A H27C 109.5
C5B O1B C9B 118.5(3)
C6B O2B C10B 116.6(3)
C20B O4B C26B 117.4(3)
C21B O5B C27B 117.4(3)
C11B N1B H1B 106.0
C12B N1B H1B 106.0
C12B N1B C11B 112.6(3)
C12B N1B C13B 113.2(3)
C13B N1B H1B 106.0
C13B N1B C11B 112.2(3)
C15B N2B C25B 118.8(3)
C16B N2B C15B 120.4(3)
C16B N2B C25B 120.7(3)
C2B C1B H1BA 112.2
C8B C1B H1BA 112.2
C8B C1B C2B 85.3(2)
C11B C1B H1BA 112.2
C11B C1B C2B 118.9(3)
C11B C1B C8B 113.5(3)
C1B C2B H2BA 114.2
C1B C2B H2BB 114.2
H2BA C2B H2BB 111.4
C3B C2B C1B 86.6(2)
C3B C2B H2BA 114.2
C3B C2B H2BB 114.2
C4B C3B C2B 145.2(3)
C8B C3B C2B 93.5(3)
C8B C3B C4B 121.2(3)
C3B C4B H4B 121.6
C5B C4B C3B 116.8(3)
C5B C4B H4B 121.6
O1B C5B C4B 124.6(3)
O1B C5B C6B 114.2(3)
C4B C5B C6B 121.3(3)
O2B C6B C5B 114.7(3)
O2B C6B C7B 124.0(3)
C7B C6B C5B 121.2(3)
C6B C7B H7B 122.0
C8B C7B C6B 115.9(3)
C8B C7B H7B 122.0
C3B C8B C1B 94.5(3)
C3B C8B C7B 123.5(3)
C7B C8B C1B 142.0(3)
O1B C9B H9BA 109.5
O1B C9B H9BB 109.5
O1B C9B H9BC 109.5
H9BA C9B H9BB 109.5
H9BA C9B H9BC 109.5
H9BB C9B H9BC 109.5
O2B C10B H10D 109.5
O2B C10B H10E 109.5
O2B C10B H10F 109.5
H10D C10B H10E 109.5
H10D C10B H10F 109.5
H10E C10B H10F 109.5
N1B C11B H11C 108.2
N1B C11B H11D 108.2
C1B C11B N1B 116.3(3)
C1B C11B H11C 108.2
C1B C11B H11D 108.2
H11C C11B H11D 107.4
N1B C12B H12D 109.5
N1B C12B H12E 109.5
N1B C12B H12F 109.5
H12D C12B H12E 109.5
H12D C12B H12F 109.5
H12E C12B H12F 109.5
N1B C13B H13C 109.2
N1B C13B H13D 109.2
N1B C13B C14B 112.1(3)
H13C C13B H13D 107.9
C14B C13B H13C 109.2
C14B C13B H13D 109.2
C13B C14B H14C 109.3
C13B C14B H14D 109.3
C13B C14B C15B 111.5(3)
H14C C14B H14D 108.0
C15B C14B H14C 109.3
C15B C14B H14D 109.3
N2B C15B C14B 113.1(3)
N2B C15B H15C 109.0
N2B C15B H15D 109.0
C14B C15B H15C 109.0
C14B C15B H15D 109.0
H15C C15B H15D 107.8
O3B C16B N2B 123.4(4)
O3B C16B C17B 119.8(4)
N2B C16B C17B 116.8(4)
C16B C17B H17C 109.4
C16B C17B H17D 109.4
C16B C17B C18B 111.0(3)
H17C C17B H17D 108.0
C18B C17B H17C 109.4
C18B C17B H17D 109.4
C19B C18B C17B 117.8(3)
C23B C18B C17B 122.3(3)
C23B C18B C19B 119.8(3)
C18B C19B H19B 119.3
C20B C19B C18B 121.4(3)
C20B C19B H19B 119.3
O4B C20B C19B 125.7(4)
O4B C20B C21B 114.9(3)
C19B C20B C21B 119.4(3)
O5B C21B C20B 116.2(3)
O5B C21B C22B 124.6(3)
C22B C21B C20B 119.2(4)
C21B C22B H22B 118.9
C21B C22B C23B 122.3(3)
C23B C22B H22B 118.9
C18B C23B C22B 118.0(3)
C18B C23B C24B 126.2(3)
C22B C23B C24B 115.8(3)
C23B C24B H24C 107.9
C23B C24B H24D 107.9
C23B C24B C25B 117.7(3)
H24C C24B H24D 107.2
C25B C24B H24C 107.9
C25B C24B H24D 107.9
N2B C25B C24B 113.6(3)
N2B C25B H25C 108.9
N2B C25B H25D 108.9
C24B C25B H25C 108.9
C24B C25B H25D 108.9
H25C C25B H25D 107.7
O4B C26B H26D 109.5
O4B C26B H26E 109.5
O4B C26B H26F 109.5
H26D C26B H26E 109.5
H26D C26B H26F 109.5
H26E C26B H26F 109.5
O5B C27B H27D 109.5
O5B C27B H27E 109.5
O5B C27B H27F 109.5
H27D C27B H27E 109.5
H27D C27B H27F 109.5
H27E C27B H27F 109.5
H21A O21 H21B 111.2
H22C O22 H22D 107.1
H23A O23 H23B 97.9
H24E O24 H24F 113.6

loop_
_geom_bond_atom_site_label_1
_geom_bond_atom_site_label_2
_geom_bond_distance
O1A C5A 1.364(4)
O1A C9A 1.426(4)
O2A C6A 1.382(4)
O2A C10A 1.414(4)
O3A C16A 1.238(4)
O4A C20A 1.368(4)
O4A C26A 1.426(5)
O5A C21A 1.380(4)
O5A C27A 1.416(4)
N1A H1A 0.9800
N1A C11A 1.498(4)
N1A C12A 1.485(4)
N1A C13A 1.500(4)
N2A C15A 1.456(4)
N2A C16A 1.342(4)
N2A C25A 1.473(4)
O11 H11E 0.8222
O11 H11F 0.8207
O12 H12G 0.8248
O12 H12H 0.8253
O13 H13E 0.8223
O13 H13F 0.8222
O14 H14E 0.8205
O14 H14F 0.8203
C1A H1AA 0.9800
C1A C2A 1.570(4)
C1A C8A 1.518(4)
C1A C11A 1.510(4)
C2A H2AA 0.9700
C2A H2AB 0.9700
C2A C3A 1.524(4)
C3A C4A 1.385(5)
C3A C8A 1.360(4)
C4A H4A 0.9300
C4A C5A 1.386(5)
C5A C6A 1.413(5)
C6A C7A 1.374(5)
C7A H7A 0.9300
C7A C8A 1.381(4)
C9A H9AA 0.9600
C9A H9AB 0.9600
C9A H9AC 0.9600
C10A H10A 0.9600
C10A H10B 0.9600
C10A H10C 0.9600
C11A H11A 0.9700
C11A H11B 0.9700
C12A H12A 0.9600
C12A H12B 0.9600
C12A H12C 0.9600
C13A H13A 0.9700
C13A H13B 0.9700
C13A C14A 1.513(5)
C14A H14A 0.9700
C14A H14B 0.9700
C14A C15A 1.528(4)
C15A H15A 0.9700
C15A H15B 0.9700
C16A C17A 1.513(5)
C17A H17A 0.9700
C17A H17B 0.9700
C17A C18A 1.521(5)
C18A C19A 1.403(5)
C18A C23A 1.389(4)
C19A H19A 0.9300
C19A C20A 1.364(5)
C20A C21A 1.399(5)
C21A C22A 1.367(5)
C22A H22A 0.9300
C22A C23A 1.400(4)
C23A C24A 1.513(4)
C24A H24A 0.9700
C24A H24B 0.9700
C24A C25A 1.513(4)
C25A H25A 0.9700
C25A H25B 0.9700
C26A H26A 0.9600
C26A H26B 0.9600
C26A H26C 0.9600
C27A H27A 0.9600
C27A H27B 0.9600
C27A H27C 0.9600
O1B C5B 1.361(4)
O1B C9B 1.420(5)
O2B C6B 1.370(4)
O2B C10B 1.419(4)
O3B C16B 1.233(4)
O4B C20B 1.371(4)
O4B C26B 1.425(5)
O5B C21B 1.367(4)
O5B C27B 1.411(4)
N1B H1B 0.9800
N1B C11B 1.511(4)
N1B C12B 1.488(4)
N1B C13B 1.498(4)
N2B C15B 1.457(4)
N2B C16B 1.338(5)
N2B C25B 1.465(5)
C1B H1BA 0.9800
C1B C2B 1.580(5)
C1B C8B 1.518(5)
C1B C11B 1.493(5)
C2B H2BA 0.9700
C2B H2BB 0.9700
C2B C3B 1.512(5)
C3B C4B 1.389(5)
C3B C8B 1.368(4)
C4B H4B 0.9300
C4B C5B 1.387(5)
C5B C6B 1.411(5)
C6B C7B 1.390(5)
C7B H7B 0.9300
C7B C8B 1.382(5)
C9B H9BA 0.9600
C9B H9BB 0.9600
C9B H9BC 0.9600
C10B H10D 0.9600
C10B H10E 0.9600
C10B H10F 0.9600
C11B H11C 0.9700
C11B H11D 0.9700
C12B H12D 0.9600
C12B H12E 0.9600
C12B H12F 0.9600
C13B H13C 0.9700
C13B H13D 0.9700
C13B C14B 1.525(5)
C14B H14C 0.9700
C14B H14D 0.9700
C14B C15B 1.529(5)
C15B H15C 0.9700
C15B H15D 0.9700
C16B C17B 1.503(5)
C17B H17C 0.9700
C17B H17D 0.9700
C17B C18B 1.522(5)
C18B C19B 1.398(5)
C18B C23B 1.392(5)
C19B H19B 0.9300
C19B C20B 1.371(5)
C20B C21B 1.404(5)
C21B C22B 1.372(5)
C22B H22B 0.9300
C22B C23B 1.401(5)
C23B C24B 1.514(5)
C24B H24C 0.9700
C24B H24D 0.9700
C24B C25B 1.519(5)
C25B H25C 0.9700
C25B H25D 0.9700
C26B H26D 0.9600
C26B H26E 0.9600
C26B H26F 0.9600
C27B H27D 0.9600
C27B H27E 0.9600
C27B H27F 0.9600
O21 H21A 0.8257
O21 H21B 0.8198
O22 H22C 0.8226
O22 H22D 0.8181
O23 H23A 0.8202
O23 H23B 0.8210
O24 H24E 0.8226
O24 H24F 0.8214

loop_
_geom_hbond_atom_site_label_D
_geom_hbond_atom_site_label_H
_geom_hbond_atom_site_label_A
_geom_hbond_site_symmetry_A
_geom_hbond_distance_DH
_geom_hbond_distance_HA
_geom_hbond_distance_DA
_geom_hbond_angle_DHA
_geom_hbond_publ_flag
N1A H1A Cl1 . 0.98 2.10 3.070(3) 172.0 yes
O11 H11E O3A 3_566 0.82 1.88 2.685(4) 166.2 yes
O11 H11F O13 . 0.82 1.89 2.702(4) 171.3 yes
O12 H12G O11 . 0.82 1.99 2.774(4) 158.4 yes
O12 H12H Cl2 . 0.83 2.40 3.209(3) 167.6 yes
O13 H13E O14 3_566 0.82 1.92 2.715(4) 162.8 yes
O14 H14E O11 . 0.82 1.97 2.777(4) 169.4 yes
O14 H14F Cl2 . 0.82 2.38 3.137(3) 153.8 yes
N1B H1B Cl2 . 0.98 2.07 3.018(3) 162.1 yes
O21 H21A Cl1 . 0.83 2.41 3.208(3) 163.1 yes
O21 H21B O23 3_556 0.82 1.98 2.795(4) 175.8 yes
O22 H22C O21 . 0.82 1.98 2.745(4) 153.5 yes
O22 H22D O24 . 0.82 1.93 2.738(4) 170.3 yes
O23 H23A O22 . 0.82 1.90 2.701(4) 167.2 yes
O23 H23B O3B 1_455 0.82 1.90 2.706(4) 165.7 yes
O24 H24E Cl1 1_455 0.82 2.40 3.172(4) 157.8 yes
O24 H24F O23 3_456 0.82 2.09 2.801(5) 145.0 yes

loop_
_geom_torsion_atom_site_label_1
_geom_torsion_atom_site_label_2
_geom_torsion_atom_site_label_3
_geom_torsion_atom_site_label_4
_geom_torsion
O1A C5A C6A O2A 0.3(5)
O1A C5A C6A C7A -178.0(3)
O2A C6A C7A C8A -179.4(3)
O3A C16A C17A C18A 106.7(4)
O4A C20A C21A O5A -0.7(5)
O4A C20A C21A C22A 178.0(3)
O5A C21A C22A C23A 179.7(3)
N1A C13A C14A C15A -168.8(3)
N2A C16A C17A C18A -70.2(4)
C1A C2A C3A C4A 178.1(5)
C1A C2A C3A C8A -3.1(3)
C2A C1A C8A C3A -3.1(3)
C2A C1A C8A C7A 177.0(5)
C2A C1A C11A N1A 90.0(4)
C2A C3A C4A C5A 177.0(4)
C2A C3A C8A C1A 3.2(3)
C2A C3A C8A C7A -176.9(4)
C3A C4A C5A O1A 179.5(3)
C3A C4A C5A C6A -0.3(5)
C4A C3A C8A C1A -177.6(3)
C4A C3A C8A C7A 2.3(5)
C4A C5A C6A O2A -179.9(3)
C4A C5A C6A C7A 1.9(6)
C5A C6A C7A C8A -1.3(5)
C6A C7A C8A C1A 179.1(4)
C6A C7A C8A C3A -0.7(5)
C8A C1A C2A C3A 2.7(2)
C8A C1A C11A N1A -170.1(3)
C8A C3A C4A C5A -1.7(5)
C9A O1A C5A C4A -1.6(5)
C9A O1A C5A C6A 178.3(3)
C10A O2A C6A C5A 173.8(3)
C10A O2A C6A C7A -8.0(5)
C11A N1A C13A C14A 172.4(3)
C11A C1A C2A C3A 118.8(3)
C11A C1A C8A C3A -124.6(3)
C11A C1A C8A C7A 55.5(6)
C12A N1A C11A C1A 170.9(3)
C12A N1A C13A C14A -61.4(4)
C13A N1A C11A C1A -61.5(4)
C13A C14A C15A N2A 61.3(4)
C15A N2A C16A O3A 3.7(5)
C15A N2A C16A C17A -179.5(3)
C15A N2A C25A C24A -107.3(3)
C16A N2A C15A C14A -108.2(4)
C16A N2A C25A C24A 73.8(4)
C16A C17A C18A C19A -122.5(3)
C16A C17A C18A C23A 53.9(4)
C17A C18A C19A C20A 175.8(3)
C17A C18A C23A C22A -175.6(3)
C17A C18A C23A C24A 3.1(5)
C18A C19A C20A O4A -178.0(3)
C18A C19A C20A C21A 1.0(5)
C18A C23A C24A C25A -1.7(5)
C19A C18A C23A C22A 0.8(5)
C19A C18A C23A C24A 179.5(3)
C19A C20A C21A O5A -179.8(3)
C19A C20A C21A C22A -1.1(5)
C20A C21A C22A C23A 1.1(5)
C21A C22A C23A C18A -1.0(5)
C21A C22A C23A C24A -179.8(3)
C22A C23A C24A C25A 177.0(3)
C23A C18A C19A C20A -0.8(5)
C23A C24A C25A N2A -57.2(4)
C25A N2A C15A C14A 72.9(4)
C25A N2A C16A O3A -177.5(3)
C25A N2A C16A C17A -0.7(4)
C26A O4A C20A C19A 11.6(5)
C26A O4A C20A C21A -167.5(3)
C27A O5A C21A C20A 167.2(3)
C27A O5A C21A C22A -11.5(5)
O1B C5B C6B O2B 3.2(5)
O1B C5B C6B C7B -178.8(3)
O2B C6B C7B C8B 177.9(3)
O3B C16B C17B C18B -105.1(4)
O4B C20B C21B O5B 1.8(5)
O4B C20B C21B C22B -178.3(3)
O5B C21B C22B C23B 179.1(3)
N1B C13B C14B C15B 168.0(3)
N2B C16B C17B C18B 72.4(4)
C1B C2B C3B C4B 177.3(5)
C1B C2B C3B C8B -1.1(3)
C2B C1B C8B C3B -1.1(3)
C2B C1B C8B C7B 178.8(5)
C2B C1B C11B N1B 91.8(4)
C2B C3B C4B C5B -179.2(5)
C2B C3B C8B C1B 1.2(3)
C2B C3B C8B C7B -178.7(3)
C3B C4B C5B O1B 179.3(3)
C3B C4B C5B C6B -0.6(5)
C4B C3B C8B C1B -177.8(3)
C4B C3B C8B C7B 2.3(5)
C4B C5B C6B O2B -177.0(4)
C4B C5B C6B C7B 1.1(6)
C5B C6B C7B C8B 0.0(5)
C6B C7B C8B C1B 178.5(4)
C6B C7B C8B C3B -1.7(5)
C8B C1B C2B C3B 1.0(2)
C8B C1B C11B N1B -170.3(3)
C8B C3B C4B C5B -1.1(5)
C9B O1B C5B C4B -5.3(6)
C9B O1B C5B C6B 174.5(4)
C10B O2B C6B C5B 176.3(4)
C10B O2B C6B C7B -1.8(6)
C11B N1B C13B C14B -158.1(3)
C11B C1B C2B C3B 115.3(3)
C11B C1B C8B C3B -120.7(3)
C11B C1B C8B C7B 59.2(6)
C12B N1B C11B C1B 73.8(4)
C12B N1B C13B C14B 73.1(4)
C13B N1B C11B C1B -55.4(4)
C13B C14B C15B N2B -54.8(4)
C15B N2B C16B O3B 0.5(5)
C15B N2B C16B C17B -176.9(3)
C15B N2B C25B C24B 103.8(3)
C16B N2B C15B C14B 103.6(4)
C16B N2B C25B C24B -73.4(4)
C16B C17B C18B C19B 120.9(4)
C16B C17B C18B C23B -56.4(5)
C17B C18B C19B C20B -176.5(3)
C17B C18B C23B C22B 175.9(3)
C17B C18B C23B C24B -4.3(5)
C18B C19B C20B O4B 178.1(3)
C18B C19B C20B C21B -0.3(6)
C18B C23B C24B C25B 6.4(5)
C19B C18B C23B C22B -1.3(5)
C19B C18B C23B C24B 178.5(3)
C19B C20B C21B O5B -179.7(3)
C19B C20B C21B C22B 0.3(5)
C20B C21B C22B C23B -0.9(5)
C21B C22B C23B C18B 1.3(5)
C21B C22B C23B C24B -178.5(3)
C22B C23B C24B C25B -173.7(3)
C23B C18B C19B C20B 0.8(5)
C23B C24B C25B N2B 53.0(4)
C25B N2B C15B C14B -73.6(4)
C25B N2B C16B O3B 177.7(3)
C25B N2B C16B C17B 0.3(5)
C26B O4B C20B C19B -3.7(5)
C26B O4B C20B C21B 174.7(3)
C27B O5B C21B C20B -166.0(4)
C27B O5B C21B C22B 14.1(6)
